data_7201817
loop_
_publ_author_name
'Liu, Ying-Ying'
'Ma, Jian-Fang'
'Yang, Jin'
'Ma, Ji-Cheng'
'Su, Zhong-Min'

_publ_section_title
;
 Versatile frameworks constructed from divalent metals and
 1,2,3,4-butanetetracarboxylate anion: syntheses, crystal structures,
 luminescence and magnetic properties
;
_journal_issue 7
_journal_name_full CrystEngComm
_journal_page_first 894
_journal_paper_doi 10.1039/b716476a
_journal_volume 10
_journal_year 2008
_chemical_formula_sum 'C11 H12 N2 O5 Zn'
_chemical_formula_weight 317.60
_chemical_name_systematic
;
?
;
_space_group_IT_number 14
_symmetry_cell_setting monoclinic
_symmetry_space_group_name_Hall '-P 2ybc'
_symmetry_space_group_name_H-M 'P 1 21/c 1'
_atom_sites_solution_hydrogens geom
_atom_sites_solution_primary direct
_atom_sites_solution_secondary difmap
_audit_creation_method SHELXL-97
_cell_angle_alpha 90.00
_cell_angle_beta 98.9220(10)
_cell_angle_gamma 90.00
_cell_formula_units_Z 4
_cell_length_a 10.758(7)
_cell_length_b 7.158(4)
_cell_length_c 16.4000(10)
_cell_measurement_reflns_used 2371
_cell_measurement_temperature 293(2)
_cell_measurement_theta_max 28.6
_cell_measurement_theta_min 1.9
_cell_volume 1247.6(11)
_computing_cell_refinement 'SAINT (Bruker, 1999)'
_computing_data_collection 'SMART (Bruker, 1997)'
_computing_data_reduction SAINT
_computing_molecular_graphics 'SHELXTL-PLUS (Sheldrick, 1990)'
_computing_publication_material SHELXL-97
_computing_structure_refinement 'SHELXL-97 (Sheldrick, 1997)'
_computing_structure_solution 'SHELXS-97(Sheldrick, 1997)'
_diffrn_ambient_temperature 293(2)
_diffrn_measured_fraction_theta_full 0.998
_diffrn_measured_fraction_theta_max 0.923
_diffrn_measurement_device_type 'Bruker APEX CCD area-detector'
_diffrn_measurement_method '\w scans'
_diffrn_radiation_monochromator graphite
_diffrn_radiation_source 'fine-focus sealed tube'
_diffrn_radiation_type MoK\a
_diffrn_radiation_wavelength 0.71069
_diffrn_reflns_av_R_equivalents 0.0261
_diffrn_reflns_av_sigmaI/netI 0.0338
_diffrn_reflns_limit_h_max 13
_diffrn_reflns_limit_h_min -12
_diffrn_reflns_limit_k_max 9
_diffrn_reflns_limit_k_min -9
_diffrn_reflns_limit_l_max 22
_diffrn_reflns_limit_l_min -20
_diffrn_reflns_number 7451
_diffrn_reflns_theta_full 25.00
_diffrn_reflns_theta_max 28.64
_diffrn_reflns_theta_min 1.92
_diffrn_standards_interval_time 0
_diffrn_standards_number 0
_exptl_absorpt_coefficient_mu 1.986
_exptl_absorpt_correction_T_max 0.806
_exptl_absorpt_correction_T_min 0.702
_exptl_absorpt_correction_type empirical
_exptl_absorpt_process_details 'SADABS(Sheldrick, 1996)'
_exptl_crystal_colour colorless
_exptl_crystal_density_diffrn 1.691
_exptl_crystal_density_meas ?
_exptl_crystal_density_method 'not measured'
_exptl_crystal_description block
_exptl_crystal_F_000 648
_exptl_crystal_size_max 0.218
_exptl_crystal_size_mid 0.154
_exptl_crystal_size_min 0.112
_refine_diff_density_max 0.706
_refine_diff_density_min -0.780
_refine_diff_density_rms 0.308
_refine_ls_extinction_method none
_refine_ls_goodness_of_fit_ref 1.126
_refine_ls_hydrogen_treatment mixed
_refine_ls_matrix_type full
_refine_ls_number_parameters 178
_refine_ls_number_reflns 2964
_refine_ls_number_restraints 2
_refine_ls_restrained_S_all 1.126
_refine_ls_R_factor_all 0.0497
_refine_ls_R_factor_gt 0.0331
_refine_ls_shift/su_max 0.001
_refine_ls_shift/su_mean 0.000
_refine_ls_structure_factor_coef Fsqd
_refine_ls_weighting_details 'calc w=1/[\s^2^(Fo^2^)+(0.0671P)^2^] where P=(Fo^2^+2Fc^2^)/3'
_refine_ls_weighting_scheme calc
_refine_ls_wR_factor_gt 0.0903
_refine_ls_wR_factor_ref 0.1165
_reflns_number_gt 2371
_reflns_number_total 2964
_reflns_threshold_expression >2sigma(I)
_cod_data_source_file b716476a.txt
_cod_data_source_block compound-7
_cod_depositor_comments
;
The following automatic conversions were performed:
'_symmetry_cell_setting' value 'Monoclinic' changed to 'monoclinic'
according to '/home/saulius/struct/CIF-dictionaries/cif_core.dic'
dictionary named 'cif_core.dic' version 2.4.1 from 2010-06-29.

Automatic conversion script
Id: cif_fix_enum 1527 2010-12-29 10:47:43Z saulius 

The following automatic conversions were performed:

'_exptl_crystal_density_meas' value 'none' was changed to '?' - the
value is perceived as not measured.

Automatic conversion script
Id: cif_fix_values 3008 2015-01-20 13:52:24Z robertas 
;
_cod_original_sg_symbol_H-M P2(1)/c
_cod_database_code 7201817

loop_
_symmetry_equiv_pos_as_xyz
'x, y, z'
'-x, y+1/2, -z+1/2'
'-x, -y, -z'
'x, -y-1/2, z-1/2'

loop_
_atom_site_label
_atom_site_type_symbol
_atom_site_fract_x
_atom_site_fract_y
_atom_site_fract_z
_atom_site_U_iso_or_equiv
_atom_site_adp_type
_atom_site_occupancy
_atom_site_symmetry_multiplicity
_atom_site_calc_flag
_atom_site_refinement_flags
_atom_site_disorder_assembly
_atom_site_disorder_group
Zn1 Zn 0.11113(3) -0.09267(4) 0.698090(19) 0.02648(14) Uani 1 1 d . . .
C1 C 0.0427(3) -0.3819(4) 0.60575(17) 0.0304(7) Uani 1 1 d . . .
C2 C -0.0272(3) -0.5125(4) 0.54093(16) 0.0264(6) Uani 1 1 d . . .
H2 H -0.1162 -0.4772 0.5312 0.032 Uiso 1 1 calc R . .
C3 C -0.0166(3) -0.7147(4) 0.57067(16) 0.0316(6) Uani 1 1 d . . .
H3A H -0.0762 -0.7907 0.5345 0.038 Uiso 1 1 calc R . .
H3B H 0.0672 -0.7607 0.5672 0.038 Uiso 1 1 calc R . .
C4 C -0.0416(3) -0.7361(4) 0.65795(16) 0.0253(6) Uani 1 1 d . . .
C5 C 0.3357(3) 0.1355(4) 0.6825(2) 0.0360(7) Uani 1 1 d . . .
H5 H 0.3040 0.2358 0.7089 0.043 Uiso 1 1 calc R . .
C6 C 0.3556(3) -0.1342(5) 0.6272(2) 0.0411(8) Uani 1 1 d . . .
H6 H 0.3391 -0.2559 0.6087 0.049 Uiso 1 1 calc R . .
C7 C 0.4592(3) -0.0352(5) 0.6193(2) 0.0449(8) Uani 1 1 d . . .
H7 H 0.5266 -0.0748 0.5943 0.054 Uiso 1 1 calc R . .
C8 C 0.5309(4) 0.2955(5) 0.6553(2) 0.0478(9) Uani 1 1 d . . .
H8A H 0.6173 0.2527 0.6679 0.057 Uiso 1 1 calc R . .
H8B H 0.5161 0.3816 0.6985 0.057 Uiso 1 1 calc R . .
C9 C 0.5129(3) 0.3980(4) 0.5731(2) 0.0343(7) Uani 1 1 d . . .
C10 C 0.4052(3) 0.3845(5) 0.5154(2) 0.0481(9) Uani 1 1 d . . .
H10 H 0.3404 0.3058 0.5254 0.058 Uiso 1 1 calc R . .
C11 C 0.3925(3) 0.4856(5) 0.4436(2) 0.0444(8) Uani 1 1 d . . .
H11 H 0.3190 0.4753 0.4057 0.053 Uiso 1 1 calc R . .
N1 N 0.2773(2) -0.0254(4) 0.66722(15) 0.0311(5) Uani 1 1 d . . .
N2 N 0.4466(3) 0.1356(4) 0.65511(17) 0.0371(6) Uani 1 1 d . . .
O1 O -0.0051(2) -0.2223(3) 0.61248(12) 0.0393(5) Uani 1 1 d . . .
O2 O 0.1437(2) -0.4316(3) 0.64713(14) 0.0416(6) Uani 1 1 d . . .
O3 O -0.1222(2) -0.6295(3) 0.68199(12) 0.0294(4) Uani 1 1 d . . .
O4 O 0.0178(2) -0.8531(3) 0.70497(12) 0.0358(5) Uani 1 1 d . . .
O1W O -0.2374(3) -0.0833(5) 0.6816(2) 0.0724(10) Uani 1 1 d D . .
H1A H -0.178(5) -0.152(7) 0.662(3) 0.109 Uiso 1 1 d D . .
H1B H -0.214(5) 0.015(6) 0.657(3) 0.109 Uiso 1 1 d D . .

loop_
_atom_site_aniso_label
_atom_site_aniso_U_11
_atom_site_aniso_U_22
_atom_site_aniso_U_33
_atom_site_aniso_U_23
_atom_site_aniso_U_13
_atom_site_aniso_U_12
Zn1 0.0310(2) 0.0300(2) 0.0198(2) -0.00116(12) 0.00833(13) -0.00131(13)
C1 0.0461(19) 0.0324(16) 0.0149(13) 0.0010(11) 0.0123(12) -0.0090(13)
C2 0.0347(15) 0.0279(14) 0.0182(13) -0.0003(11) 0.0090(11) -0.0039(12)
C3 0.0500(18) 0.0269(14) 0.0205(13) -0.0025(11) 0.0129(12) -0.0037(13)
C4 0.0349(15) 0.0221(13) 0.0198(12) -0.0047(10) 0.0072(11) -0.0071(11)
C5 0.0400(18) 0.0327(16) 0.0373(17) -0.0015(13) 0.0122(14) -0.0008(14)
C6 0.0436(19) 0.0367(17) 0.047(2) -0.0067(15) 0.0207(16) -0.0005(15)
C7 0.0401(19) 0.0501(19) 0.049(2) -0.0027(17) 0.0223(16) 0.0022(16)
C8 0.045(2) 0.053(2) 0.044(2) 0.0104(17) 0.0022(15) -0.0206(17)
C9 0.0324(16) 0.0357(17) 0.0355(17) 0.0022(13) 0.0075(13) -0.0049(12)
C10 0.0375(19) 0.059(2) 0.046(2) 0.0144(17) -0.0004(15) -0.0191(16)
C11 0.0325(18) 0.055(2) 0.0424(19) 0.0093(17) -0.0027(14) -0.0166(16)
N1 0.0330(14) 0.0310(13) 0.0319(13) -0.0014(11) 0.0131(10) -0.0013(11)
N2 0.0354(15) 0.0422(15) 0.0343(14) 0.0046(12) 0.0075(11) -0.0080(12)
O1 0.0644(16) 0.0294(11) 0.0254(11) -0.0054(9) 0.0106(10) -0.0053(11)
O2 0.0439(14) 0.0478(14) 0.0324(12) -0.0042(10) 0.0039(10) -0.0102(11)
O3 0.0364(12) 0.0326(11) 0.0200(10) 0.0005(8) 0.0068(8) 0.0053(9)
O4 0.0509(14) 0.0332(11) 0.0249(11) 0.0015(9) 0.0109(10) 0.0124(10)
O1W 0.0465(18) 0.076(2) 0.093(3) 0.0149(18) 0.0042(17) -0.0107(15)

loop_
_atom_type_symbol
_atom_type_description
_atom_type_scat_dispersion_real
_atom_type_scat_dispersion_imag
_atom_type_scat_source
C C 0.0033 0.0016 'International Tables Vol C Tables 4.2.6.8 and 6.1.1.4'
H H 0.0000 0.0000 'International Tables Vol C Tables 4.2.6.8 and 6.1.1.4'
N N 0.0061 0.0033 'International Tables Vol C Tables 4.2.6.8 and 6.1.1.4'
O O 0.0106 0.0060 'International Tables Vol C Tables 4.2.6.8 and 6.1.1.4'
Zn Zn 0.2839 1.4301 'International Tables Vol C Tables 4.2.6.8 and 6.1.1.4'

loop_
_geom_angle_atom_site_label_1
_geom_angle_atom_site_label_2
_geom_angle_atom_site_label_3
_geom_angle
_geom_angle_site_symmetry_1
_geom_angle_site_symmetry_3
_geom_angle_publ_flag
O1 Zn1 O3 125.75(9) . 2_556 ?
O1 Zn1 N1 115.45(10) . . ?
O3 Zn1 N1 111.64(10) 2_556 . ?
O1 Zn1 O4 100.16(10) . 1_565 ?
O3 Zn1 O4 90.67(8) 2_556 1_565 ?
N1 Zn1 O4 106.58(10) . 1_565 ?
O2 C1 O1 123.0(3) . . ?
O2 C1 C2 120.1(3) . . ?
O1 C1 C2 116.9(3) . . ?
C1 C2 C3 110.8(2) . . ?
C1 C2 C2 108.7(3) . 3_546 ?
C3 C2 C2 111.5(3) . 3_546 ?
C1 C2 H2 108.6 . . ?
C3 C2 H2 108.6 . . ?
C2 C2 H2 108.6 3_546 . ?
C4 C3 C2 112.7(2) . . ?
C4 C3 H3A 109.1 . . ?
C2 C3 H3A 109.1 . . ?
C4 C3 H3B 109.1 . . ?
C2 C3 H3B 109.1 . . ?
H3A C3 H3B 107.8 . . ?
O4 C4 O3 121.6(2) . . ?
O4 C4 C3 120.5(3) . . ?
O3 C4 C3 117.9(3) . . ?
N1 C5 N2 111.1(3) . . ?
N1 C5 H5 124.5 . . ?
N2 C5 H5 124.5 . . ?
C7 C6 N1 108.9(3) . . ?
C7 C6 H6 125.6 . . ?
N1 C6 H6 125.6 . . ?
C6 C7 N2 106.8(3) . . ?
C6 C7 H7 126.6 . . ?
N2 C7 H7 126.6 . . ?
N2 C8 C9 112.5(3) . . ?
N2 C8 H8A 109.1 . . ?
C9 C8 H8A 109.1 . . ?
N2 C8 H8B 109.1 . . ?
C9 C8 H8B 109.1 . . ?
H8A C8 H8B 107.8 . . ?
C11 C9 C10 118.3(3) 3_666 . ?
C11 C9 C8 118.2(3) 3_666 . ?
C10 C9 C8 123.5(3) . . ?
C11 C10 C9 120.8(3) . . ?
C11 C10 H10 119.6 . . ?
C9 C10 H10 119.6 . . ?
C10 C11 C9 120.9(3) . 3_666 ?
C10 C11 H11 119.6 . . ?
C9 C11 H11 119.6 3_666 . ?
C5 N1 C6 106.0(3) . . ?
C5 N1 Zn1 125.7(2) . . ?
C6 N1 Zn1 128.4(2) . . ?
C5 N2 C7 107.2(3) . . ?
C5 N2 C8 125.8(3) . . ?
C7 N2 C8 126.6(3) . . ?
C1 O1 Zn1 105.5(2) . . ?
C4 O3 Zn1 117.04(18) . 2_546 ?
C4 O4 Zn1 139.07(18) . 1_545 ?
H1A O1W H1B 90(5) . . ?

loop_
_geom_bond_atom_site_label_1
_geom_bond_atom_site_label_2
_geom_bond_distance
_geom_bond_site_symmetry_2
_geom_bond_publ_flag
Zn1 O1 1.962(2) . ?
Zn1 O3 1.9695(19) 2_556 ?
Zn1 N1 1.991(3) . ?
Zn1 O4 1.999(2) 1_565 ?
C1 O2 1.240(4) . ?
C1 O1 1.264(4) . ?
C1 C2 1.524(4) . ?
C2 C3 1.526(4) . ?
C2 C2 1.555(5) 3_546 ?
C2 H2 0.9800 . ?
C3 C4 1.505(4) . ?
C3 H3A 0.9700 . ?
C3 H3B 0.9700 . ?
C4 O4 1.245(3) . ?
C4 O3 1.263(3) . ?
C5 N1 1.317(4) . ?
C5 N2 1.339(4) . ?
C5 H5 0.9300 . ?
C6 C7 1.345(5) . ?
C6 N1 1.385(4) . ?
C6 H6 0.9300 . ?
C7 N2 1.372(4) . ?
C7 H7 0.9300 . ?
C8 N2 1.460(4) . ?
C8 C9 1.521(4) . ?
C8 H8A 0.9700 . ?
C8 H8B 0.9700 . ?
C9 C11 1.375(4) 3_666 ?
C9 C10 1.381(5) . ?
C10 C11 1.372(5) . ?
C10 H10 0.9300 . ?
C11 C9 1.375(4) 3_666 ?
C11 H11 0.9300 . ?
O3 Zn1 1.9695(19) 2_546 ?
O4 Zn1 1.999(2) 1_545 ?
O1W H1A 0.91(3) . ?
O1W H1B 0.86(3) . ?

loop_
_geom_hbond_atom_site_label_D
_geom_hbond_atom_site_label_H
_geom_hbond_atom_site_label_A
_geom_hbond_distance_DH
_geom_hbond_distance_HA
_geom_hbond_distance_DA
_geom_hbond_angle_DHA
_geom_hbond_site_symmetry_A
O1W H1A O1 0.91(3) 2.20(3) 3.066(4) 160(6) .

loop_
_geom_torsion_atom_site_label_1
_geom_torsion_atom_site_label_2
_geom_torsion_atom_site_label_3
_geom_torsion_atom_site_label_4
_geom_torsion
_geom_torsion_site_symmetry_1
_geom_torsion_site_symmetry_2
_geom_torsion_site_symmetry_3
_geom_torsion_site_symmetry_4
_geom_torsion_publ_flag
O2 C1 C2 C3 37.7(3) . . . . ?
O1 C1 C2 C3 -144.6(2) . . . . ?
O2 C1 C2 C2 -85.1(4) . . . 3_546 ?
O1 C1 C2 C2 92.6(4) . . . 3_546 ?
C1 C2 C3 C4 46.3(3) . . . . ?
C2 C2 C3 C4 167.5(3) 3_546 . . . ?
C2 C3 C4 O4 -144.3(3) . . . . ?
C2 C3 C4 O3 34.3(4) . . . . ?
N1 C6 C7 N2 0.6(4) . . . . ?
N2 C8 C9 C11 -161.5(3) . . . 3_666 ?
N2 C8 C9 C10 20.4(5) . . . . ?
C11 C9 C10 C11 -0.5(7) 3_666 . . . ?
C8 C9 C10 C11 177.6(4) . . . . ?
C9 C10 C11 C9 0.5(7) . . . 3_666 ?
N2 C5 N1 C6 -0.3(4) . . . . ?
N2 C5 N1 Zn1 178.9(2) . . . . ?
C7 C6 N1 C5 -0.2(4) . . . . ?
C7 C6 N1 Zn1 -179.4(2) . . . . ?
O1 Zn1 N1 C5 136.4(3) . . . . ?
O3 Zn1 N1 C5 -71.3(3) 2_556 . . . ?
O4 Zn1 N1 C5 26.2(3) 1_565 . . . ?
O1 Zn1 N1 C6 -44.5(3) . . . . ?
O3 Zn1 N1 C6 107.8(3) 2_556 . . . ?
O4 Zn1 N1 C6 -154.7(3) 1_565 . . . ?
N1 C5 N2 C7 0.7(4) . . . . ?
N1 C5 N2 C8 174.4(3) . . . . ?
C6 C7 N2 C5 -0.7(4) . . . . ?
C6 C7 N2 C8 -174.4(3) . . . . ?
C9 C8 N2 C5 -95.9(4) . . . . ?
C9 C8 N2 C7 76.7(5) . . . . ?
O2 C1 O1 Zn1 -0.7(3) . . . . ?
C2 C1 O1 Zn1 -178.40(18) . . . . ?
O3 Zn1 O1 C1 -78.8(2) 2_556 . . . ?
N1 Zn1 O1 C1 69.0(2) . . . . ?
O4 Zn1 O1 C1 -177.02(17) 1_565 . . . ?
O4 C4 O3 Zn1 20.2(3) . . . 2_546 ?
C3 C4 O3 Zn1 -158.3(2) . . . 2_546 ?
O3 C4 O4 Zn1 157.4(2) . . . 1_545 ?
C3 C4 O4 Zn1 -24.2(5) . . . 1_545 ?
